data_4339132
loop_
_publ_author_name
'Fedin, Matvey'
'Veber, Sergey'
'Gromov, Igor'
'Maryunina, Ksenia'
'Fokin, Sergey'
'Romanenko, Galina'
'Sagdeev, Renad'
'Ovcharenko, Victor'
'Bagryanskaya, Elena'

_publ_section_title
;
 Thermally induced spin transitions in nitroxide-copper(II)-nitroxide spin
 triads studied by EPR.
;
_journal_issue 26
_journal_name_full 'Inorganic chemistry'
_journal_page_first 11405
_journal_page_last 11415
_journal_paper_doi 10.1021/ic7014385
_journal_volume 46
_journal_year 2007
_chemical_formula_sum 'C22 H21 Cu F12 N4 O6'
_chemical_formula_weight 728.97
_chemical_name_systematic
; 
 ? 
;
_space_group_IT_number 15
_symmetry_cell_setting monoclinic
_symmetry_space_group_name_Hall '-C 2yc'
_symmetry_space_group_name_H-M 'C 1 2/c 1'
_atom_sites_solution_hydrogens geom
_atom_sites_solution_primary direct
_atom_sites_solution_secondary difmap
_audit_creation_method SHELXL-97
_cell_angle_alpha 90.00
_cell_angle_beta 123.75(3)
_cell_angle_gamma 90.00
_cell_formula_units_Z 8
_cell_length_a 30.098(6)
_cell_length_b 9.4572(19)
_cell_length_c 24.923(5)
_cell_measurement_reflns_used 5113
_cell_measurement_temperature 229(2)
_cell_measurement_theta_max 26.83
_cell_measurement_theta_min 2.31
_cell_volume 5899(3)
_computing_cell_refinement 'Bruker SMART'
_computing_data_collection 'Bruker SMART'
_computing_data_reduction 'Bruker SAINT'
_computing_molecular_graphics 'Bruker SHELXTL'
_computing_publication_material 'Bruker SHELXTL'
_computing_structure_refinement 'SHELXL-97 (Sheldrick, 1997)'
_computing_structure_solution 'SHELXS-97 (Sheldrick, 1990)'
_diffrn_ambient_temperature 229(2)
_diffrn_measured_fraction_theta_full 0.948
_diffrn_measured_fraction_theta_max 0.948
_diffrn_measurement_device_type 'CCD area detector'
_diffrn_measurement_method 'phi and omega scans'
_diffrn_radiation_monochromator graphite
_diffrn_radiation_source 'fine-focus sealed tube'
_diffrn_radiation_type MoK\a
_diffrn_radiation_wavelength 0.71073
_diffrn_reflns_av_R_equivalents 0.0232
_diffrn_reflns_av_sigmaI/netI 0.0298
_diffrn_reflns_limit_h_max 38
_diffrn_reflns_limit_h_min -30
_diffrn_reflns_limit_k_max 12
_diffrn_reflns_limit_k_min -12
_diffrn_reflns_limit_l_max 22
_diffrn_reflns_limit_l_min -32
_diffrn_reflns_number 17379
_diffrn_reflns_theta_full 28.26
_diffrn_reflns_theta_max 28.26
_diffrn_reflns_theta_min 1.63
_exptl_absorpt_coefficient_mu 0.859
_exptl_absorpt_correction_type none
_exptl_crystal_density_diffrn 1.642
_exptl_crystal_density_meas 0
_exptl_crystal_density_method 'not measured'
_exptl_crystal_F_000 2928
_refine_diff_density_max 0.526
_refine_diff_density_min -0.231
_refine_diff_density_rms 0.078
_refine_ls_extinction_coef 0.00000(12)
_refine_ls_extinction_expression Fc^*^=kFc[1+0.001xFc^2^\l^3^/sin(2\q)]^-1/4^
_refine_ls_extinction_method SHELXL
_refine_ls_goodness_of_fit_ref 1.006
_refine_ls_hydrogen_treatment mixed
_refine_ls_matrix_type full
_refine_ls_number_parameters 572
_refine_ls_number_reflns 6940
_refine_ls_number_restraints 0
_refine_ls_restrained_S_all 1.006
_refine_ls_R_factor_all 0.0533
_refine_ls_R_factor_gt 0.0425
_refine_ls_shift/su_max 14.814
_refine_ls_shift/su_mean 0.049
_refine_ls_structure_factor_coef Fsqd
_refine_ls_weighting_details 'calc w=1/[\s^2^(Fo^2^)+(0.0703P)^2^+1.5585P] where P=(Fo^2^+2Fc^2^)/3'
_refine_ls_weighting_scheme calc
_refine_ls_wR_factor_gt 0.1055
_refine_ls_wR_factor_ref 0.1155
_reflns_number_gt 5544
_reflns_number_total 6940
_reflns_threshold_expression >2sigma(I)
_cod_data_source_file ic7014385-file002.cif
_cod_data_source_block et229a
_cod_depositor_comments
;
The following automatic conversions were performed:

'_symmetry_cell_setting' value 'Monoclinic' changed to 'monoclinic'
according to
/usr/data/users/saulius/automatic-downloads/retrospective/ACS/lib/dictionaries/cif_core.dic
dictionary named 'cif_core.dic' version 2.4.2 from 2011-04-26.

Automatic conversion script
Id: cif_fix_values 2281 2013-09-26 08:29:07Z andrius 
;
_cod_original_cell_volume 5899(2)
_cod_original_sg_symbol_H-M C2/c
_cod_database_code 4339132

loop_
_symmetry_equiv_pos_as_xyz
'x, y, z'
'-x, y, -z+1/2'
'x+1/2, y+1/2, z'
'-x+1/2, y+1/2, -z+1/2'
'-x, -y, -z'
'x, -y, z-1/2'
'-x+1/2, -y+1/2, -z'
'x+1/2, -y+1/2, z-1/2'

loop_
_atom_site_label
_atom_site_type_symbol
_atom_site_fract_x
_atom_site_fract_y
_atom_site_fract_z
_atom_site_U_iso_or_equiv
_atom_site_adp_type
_atom_site_occupancy
_atom_site_symmetry_multiplicity
_atom_site_calc_flag
_atom_site_refinement_flags
Cu1 Cu 0.2500 0.7500 0.0000 0.03840(11) Uani 1 2 d S
O1 O 0.30978(6) 0.82543(15) 0.08674(7) 0.0520(3) Uani 1 1 d .
C1 C 0.36920(13) 0.9860(3) 0.16526(14) 0.0758(8) Uani 1 1 d .
F1 F 0.3972(4) 0.8850(8) 0.1999(3) 0.108(2) Uani 0.50 1 d P
F2 F 0.3409(4) 1.0241(10) 0.1897(4) 0.119(3) Uani 0.50 1 d P
F3 F 0.3998(5) 1.0873(13) 0.1746(5) 0.142(6) Uani 0.50 1 d P
F1A F 0.3574(6) 0.9486(18) 0.2021(4) 0.196(8) Uani 0.50 1 d P
F2A F 0.3818(5) 1.1169(10) 0.1739(5) 0.131(5) Uani 0.50 1 d P
F3A F 0.4159(3) 0.9235(19) 0.1849(6) 0.201(6) Uani 0.50 1 d P
C2 C 0.32929(8) 0.9461(2) 0.09443(10) 0.0499(5) Uani 1 1 d .
C3 C 0.31849(10) 1.0456(3) 0.04830(11) 0.0557(5) Uani 1 1 d .
H3A H 0.3321(10) 1.132(3) 0.0588(12) 0.061(7) Uiso 1 1 d .
C4 C 0.28261(9) 1.0220(2) -0.01690(10) 0.0469(5) Uani 1 1 d .
C5 C 0.27204(13) 1.1449(3) -0.06247(13) 0.0690(7) Uani 1 1 d .
F4 F 0.2183(3) 1.1564(8) -0.1072(4) 0.0739(14) Uani 0.50 1 d P
F5 F 0.2790(4) 1.2709(8) -0.0356(5) 0.0674(16) Uani 0.50 1 d P
F6 F 0.3105(6) 1.1435(10) -0.0742(6) 0.190(6) Uani 0.50 1 d P
F4A F 0.2284(5) 1.1467(11) -0.1122(5) 0.197(6) Uani 0.50 1 d P
F5A F 0.2899(5) 1.2618(9) -0.0339(5) 0.128(4) Uani 0.50 1 d P
F6A F 0.2914(4) 1.1220(11) -0.0968(3) 0.099(2) Uani 0.50 1 d P
O2 O 0.25643(5) 0.91318(14) -0.04486(6) 0.0455(3) Uani 1 1 d .
Cu2 Cu 0.0000 1.0000 0.0000 0.04367(11) Uani 1 2 d S
O3 O 0.00451(6) 0.89914(19) 0.07672(8) 0.0647(4) Uani 1 1 d .
C6 C 0.00865(16) 0.7189(5) 0.14237(19) 0.0968(10) Uani 1 1 d .
F7 F 0.0282(7) 0.8181(17) 0.1921(7) 0.118(3) Uani 0.50 1 d P
F8 F 0.0257(8) 0.583(3) 0.1537(7) 0.186(7) Uani 0.50 1 d P
F9 F -0.0448(9) 0.723(3) 0.1151(11) 0.117(5) Uani 0.50 1 d P
F7A F 0.0291(7) 0.783(2) 0.1931(7) 0.164(7) Uani 0.50 1 d P
F8A F 0.0295(6) 0.5966(19) 0.1709(5) 0.113(3) Uani 0.50 1 d P
F9A F -0.0401(9) 0.691(3) 0.1182(10) 0.118(5) Uani 0.50 1 d P
C7 C 0.01922(9) 0.7741(3) 0.09279(12) 0.0660(7) Uani 1 1 d .
C8 C 0.04258(11) 0.6870(3) 0.07145(16) 0.0749(8) Uani 1 1 d .
H8A H 0.0497(13) 0.607(4) 0.0853(17) 0.098(11) Uiso 1 1 d .
C9 C 0.05166(9) 0.7275(2) 0.02513(14) 0.0636(6) Uani 1 1 d .
C10 C 0.07768(18) 0.6222(3) 0.0046(3) 0.1037(13) Uani 1 1 d .
F10 F 0.0769(5) 0.4935(10) 0.0224(7) 0.103(3) Uani 0.50 1 d P
F11 F 0.1160(3) 0.6600(7) 0.0051(5) 0.112(3) Uani 0.50 1 d P
F12 F 0.0377(2) 0.6020(6) -0.0674(3) 0.121(2) Uani 0.50 1 d P
F10A F 0.13606(19) 0.6271(6) 0.0631(5) 0.151(3) Uani 0.50 1 d P
F11A F 0.0812(5) 0.6552(9) -0.0378(6) 0.170(5) Uani 0.50 1 d P
F12A F 0.0703(4) 0.4923(11) 0.0092(7) 0.110(4) Uani 0.50 1 d P
O4 O 0.04099(6) 0.84267(16) -0.00387(8) 0.0577(4) Uani 1 1 d .
O01 O 0.07017(6) 1.13413(17) 0.05499(7) 0.0568(4) Uani 1 1 d .
N1 N 0.11334(8) 1.10103(19) 0.11019(8) 0.0527(4) Uani 1 1 d .
C01 C 0.12571(10) 1.1634(3) 0.17230(11) 0.0581(5) Uani 1 1 d .
C011 C 0.14266(17) 1.3153(3) 0.17295(16) 0.0720(7) Uani 1 1 d .
H01A H 0.1124(12) 1.355(3) 0.1338(16) 0.084(9) Uiso 1 1 d .
H01B H 0.1679(11) 1.318(3) 0.1704(13) 0.062(9) Uiso 1 1 d .
H01C H 0.1459(11) 1.356(3) 0.2057(15) 0.077(9) Uiso 1 1 d .
C012 C 0.07658(14) 1.1597(4) 0.17512(16) 0.0753(8) Uani 1 1 d .
H01D H 0.0477(15) 1.225(4) 0.1441(18) 0.108(12) Uiso 1 1 d .
H01E H 0.0853(11) 1.193(3) 0.2159(15) 0.078(8) Uiso 1 1 d .
H01F H 0.0635(12) 1.074(4) 0.1693(15) 0.079(10) Uiso 1 1 d .
C02 C 0.17228(10) 1.0654(3) 0.22076(10) 0.0584(5) Uani 1 1 d .
C021 C 0.15416(12) 0.9287(3) 0.23487(13) 0.0740(7) Uani 1 1 d .
H02A H 0.1830 0.8616 0.2537 0.071(8) Uiso 1 1 calc R
H02B H 0.1243 0.8908 0.1954 0.102(11) Uiso 1 1 calc R
H02C H 0.1438 0.9471 0.2643 0.089(9) Uiso 1 1 calc R
C022 C 0.21599(12) 1.1354(3) 0.28292(12) 0.0755(7) Uani 1 1 d .
H02D H 0.2422 1.0660 0.3105 0.079(8) Uiso 1 1 calc R
H02E H 0.2007 1.1763 0.3044 0.129(14) Uiso 1 1 calc R
H02F H 0.2327 1.2081 0.2732 0.085(9) Uiso 1 1 calc R
N2 N 0.19329(8) 1.0246(2) 0.18087(9) 0.0556(4) Uani 1 1 d .
O02 O 0.23901(7) 0.9697(2) 0.20514(8) 0.0752(5) Uani 1 1 d .
C03 C 0.15541(9) 1.0361(2) 0.11719(10) 0.0504(5) Uani 1 1 d .
C04 C 0.16067(8) 0.9888(2) 0.06648(10) 0.0470(4) Uani 1 1 d .
C05 C 0.20118(9) 0.9064(2) 0.07085(10) 0.0502(5) Uani 1 1 d .
H05A H 0.2302 0.8707 0.1093 0.052(6) Uiso 1 1 calc R
N3 N 0.19328(7) 0.88544(19) 0.01369(8) 0.0515(4) Uani 1 1 d .
N4 N 0.14703(7) 0.9564(2) -0.02850(8) 0.0515(4) Uani 1 1 d .
C041 C 0.12554(12) 0.9633(4) -0.09767(12) 0.0706(7) Uani 1 1 d .
H04A H 0.1477(10) 0.922(3) -0.1034(12) 0.054(7) Uiso 1 1 d .
H04B H 0.1081(12) 1.058(3) -0.1251(15) 0.088(9) Uiso 1 1 d .
C042 C 0.07241(14) 0.8984(7) -0.13769(17) 0.1253(17) Uani 1 1 d .
H04C H 0.0601 0.9052 -0.1823 0.160(17) Uiso 1 1 calc R
H04D H 0.0479 0.9469 -0.1308 0.143(16) Uiso 1 1 calc R
H04E H 0.0745 0.8007 -0.1260 0.31(5) Uiso 1 1 calc R
C06 C 0.12666(9) 1.0183(2) 0.00119(11) 0.0512(5) Uani 1 1 d .
H06A H 0.0957(9) 1.077(3) -0.0235(12) 0.057(6) Uiso 1 1 d .

loop_
_atom_site_aniso_label
_atom_site_aniso_U_11
_atom_site_aniso_U_22
_atom_site_aniso_U_33
_atom_site_aniso_U_23
_atom_site_aniso_U_13
_atom_site_aniso_U_12
Cu1 0.04755(19) 0.03200(17) 0.04064(18) -0.00262(12) 0.02760(15) -0.00560(12)
O1 0.0611(8) 0.0439(8) 0.0567(8) 0.0025(6) 0.0363(7) -0.0016(6)
C1 0.0829(19) 0.078(2) 0.0556(15) -0.0028(13) 0.0319(14) -0.0197(15)
F1 0.101(6) 0.112(3) 0.058(3) 0.023(2) 0.012(3) 0.009(4)
F2 0.122(4) 0.185(8) 0.061(4) -0.039(4) 0.058(3) -0.008(5)
F3 0.139(7) 0.192(12) 0.058(3) -0.012(6) 0.032(4) -0.122(8)
F1A 0.235(16) 0.286(16) 0.058(4) -0.025(7) 0.076(8) -0.168(12)
F2A 0.175(10) 0.082(3) 0.057(3) -0.025(2) 0.016(4) -0.028(4)
F3A 0.080(5) 0.300(16) 0.121(7) -0.064(8) -0.007(4) 0.044(7)
C2 0.0539(11) 0.0509(12) 0.0499(11) -0.0025(9) 0.0320(10) -0.0048(9)
C3 0.0734(14) 0.0446(11) 0.0520(12) -0.0089(9) 0.0367(11) -0.0198(10)
C4 0.0620(12) 0.0386(10) 0.0524(12) -0.0028(8) 0.0395(10) -0.0063(8)
C5 0.107(2) 0.0505(13) 0.0547(14) -0.0044(11) 0.0486(16) -0.0197(13)
F4 0.076(3) 0.057(3) 0.077(4) 0.021(2) 0.035(3) 0.011(2)
F5 0.107(3) 0.038(3) 0.084(4) 0.007(2) 0.069(3) 0.011(2)
F6 0.340(15) 0.110(6) 0.321(13) 0.122(8) 0.308(13) 0.111(8)
F4A 0.278(13) 0.094(6) 0.071(5) 0.027(4) 0.004(7) -0.069(7)
F5A 0.203(9) 0.064(5) 0.082(4) -0.004(4) 0.057(5) -0.068(5)
F6A 0.129(4) 0.127(5) 0.079(2) 0.023(2) 0.082(3) 0.001(3)
O2 0.0565(8) 0.0396(7) 0.0476(7) -0.0046(6) 0.0334(7) -0.0066(6)
Cu2 0.04131(19) 0.0434(2) 0.03757(19) 0.00438(13) 0.01650(15) 0.00153(13)
O3 0.0548(9) 0.0679(11) 0.0542(9) -0.0068(8) 0.0196(7) -0.0049(8)
C6 0.087(2) 0.116(3) 0.075(2) 0.021(2) 0.0369(19) -0.001(2)
F7 0.168(9) 0.122(5) 0.089(6) -0.024(4) 0.088(6) -0.044(4)
F8 0.266(14) 0.188(12) 0.178(13) 0.122(11) 0.171(12) 0.091(10)
F9 0.081(5) 0.146(11) 0.131(7) 0.059(7) 0.063(5) 0.005(5)
F7A 0.148(9) 0.247(19) 0.067(6) 0.004(8) 0.041(6) -0.022(10)
F8A 0.140(5) 0.125(5) 0.073(3) 0.047(4) 0.059(3) 0.018(4)
F9A 0.116(10) 0.145(12) 0.105(8) 0.005(8) 0.068(7) -0.028(9)
C7 0.0510(12) 0.0693(16) 0.0540(13) 0.0091(11) 0.0144(11) -0.0070(11)
C8 0.0691(16) 0.0552(16) 0.091(2) 0.0232(14) 0.0385(15) 0.0068(12)
C9 0.0508(12) 0.0455(12) 0.0842(17) 0.0043(11) 0.0311(12) -0.0033(9)
C10 0.127(3) 0.0486(16) 0.181(4) 0.011(2) 0.114(3) 0.0079(17)
F10 0.136(6) 0.049(4) 0.124(5) 0.027(4) 0.072(4) 0.031(4)
F11 0.110(5) 0.063(3) 0.213(10) -0.026(5) 0.122(6) -0.017(4)
F12 0.150(5) 0.095(4) 0.091(3) -0.028(3) 0.050(3) 0.009(3)
F10A 0.076(3) 0.096(4) 0.269(8) -0.017(5) 0.089(4) 0.012(2)
F11A 0.287(14) 0.100(7) 0.248(15) 0.050(8) 0.227(13) 0.073(9)
F12A 0.123(6) 0.061(5) 0.181(9) -0.038(4) 0.106(6) -0.034(4)
O4 0.0531(8) 0.0469(8) 0.0696(10) 0.0035(7) 0.0319(8) -0.0022(6)
O01 0.0624(9) 0.0576(9) 0.0455(8) 0.0078(6) 0.0270(7) 0.0096(7)
N1 0.0645(11) 0.0524(10) 0.0415(9) 0.0037(7) 0.0296(8) 0.0080(8)
C01 0.0764(14) 0.0566(13) 0.0452(11) -0.0040(9) 0.0362(11) 0.0021(11)
C011 0.102(2) 0.0559(16) 0.0687(18) -0.0036(13) 0.0541(19) 0.0033(15)
C012 0.0860(19) 0.091(2) 0.0618(16) -0.0103(16) 0.0490(16) -0.0004(18)
C02 0.0751(14) 0.0574(13) 0.0405(11) -0.0014(9) 0.0308(11) -0.0031(11)
C021 0.0959(19) 0.0670(17) 0.0536(14) 0.0061(12) 0.0380(14) -0.0061(15)
C022 0.0894(18) 0.0805(18) 0.0452(13) -0.0121(12) 0.0302(13) -0.0123(15)
N2 0.0619(11) 0.0563(11) 0.0408(9) 0.0004(8) 0.0236(9) 0.0042(8)
O02 0.0692(11) 0.0879(13) 0.0509(9) 0.0012(9) 0.0224(9) 0.0161(9)
C03 0.0616(12) 0.0457(11) 0.0414(10) 0.0015(8) 0.0270(10) -0.0017(9)
C04 0.0517(11) 0.0460(11) 0.0411(10) -0.0005(8) 0.0243(9) -0.0062(8)
C05 0.0561(11) 0.0501(12) 0.0438(11) 0.0016(9) 0.0273(10) -0.0028(9)
N3 0.0564(10) 0.0543(10) 0.0449(9) 0.0015(7) 0.0289(8) -0.0039(8)
N4 0.0550(10) 0.0574(10) 0.0387(9) 0.0014(8) 0.0239(8) -0.0044(8)
C041 0.0721(16) 0.096(2) 0.0432(12) 0.0070(13) 0.0320(12) 0.0127(15)
C042 0.081(2) 0.225(6) 0.0547(18) -0.031(3) 0.0287(16) -0.013(3)
C06 0.0549(12) 0.0527(12) 0.0432(11) 0.0016(9) 0.0256(10) -0.0023(9)

loop_
_atom_type_symbol
_atom_type_description
_atom_type_scat_dispersion_real
_atom_type_scat_dispersion_imag
_atom_type_scat_source
C C 0.0033 0.0016 'International Tables Vol C Tables 4.2.6.8 and 6.1.1.4'
H H 0.0000 0.0000 'International Tables Vol C Tables 4.2.6.8 and 6.1.1.4'
N N 0.0061 0.0033 'International Tables Vol C Tables 4.2.6.8 and 6.1.1.4'
O O 0.0106 0.0060 'International Tables Vol C Tables 4.2.6.8 and 6.1.1.4'
F F 0.0171 0.0103 'International Tables Vol C Tables 4.2.6.8 and 6.1.1.4'
Cu Cu 0.3201 1.2651 'International Tables Vol C Tables 4.2.6.8 and 6.1.1.4'

loop_
_geom_angle_atom_site_label_1
_geom_angle_atom_site_label_2
_geom_angle_atom_site_label_3
_geom_angle
_geom_angle_site_symmetry_1
_geom_angle_site_symmetry_3
O2 Cu1 O2 180.0 7_565 .
O2 Cu1 N3 92.11(6) 7_565 .
O2 Cu1 N3 87.89(6) . .
O2 Cu1 N3 87.89(6) 7_565 7_565
O2 Cu1 N3 92.11(6) . 7_565
N3 Cu1 N3 180.0 . 7_565
O2 Cu1 O1 88.82(6) 7_565 .
O2 Cu1 O1 91.19(6) . .
N3 Cu1 O1 86.45(6) . .
N3 Cu1 O1 93.55(6) 7_565 .
O2 Cu1 O1 91.19(6) 7_565 7_565
O2 Cu1 O1 88.81(6) . 7_565
N3 Cu1 O1 93.55(6) . 7_565
N3 Cu1 O1 86.45(6) 7_565 7_565
O1 Cu1 O1 179.995(1) . 7_565
C2 O1 Cu1 123.32(13) . .
F1A C1 F1 67.7(8) . .
F1A C1 F3 125.2(7) . .
F1 C1 F3 108.2(7) . .
F1A C1 F2A 109.9(9) . .
F1 C1 F2A 127.0(7) . .
F3 C1 F2A 27.5(10) . .
F1A C1 F3A 106.5(9) . .
F1 C1 F3A 40.8(6) . .
F3 C1 F3A 76.0(8) . .
F2A C1 F3A 102.3(8) . .
F1A C1 F2 37.3(9) . .
F1 C1 F2 104.2(6) . .
F3 C1 F2 107.2(8) . .
F2A C1 F2 82.4(7) . .
F3A C1 F2 138.8(7) . .
F1A C1 C2 115.5(5) . .
F1 C1 C2 113.8(4) . .
F3 C1 C2 115.2(5) . .
F2A C1 C2 113.7(6) . .
F3A C1 C2 107.7(5) . .
F2 C1 C2 107.5(5) . .
F3A F1 C1 75.1(9) . .
F3A F1 F1A 126.7(13) . .
C1 F1 F1A 54.7(5) . .
F1A F2 C1 62.5(9) . .
F2A F3 C1 78.1(14) . .
F2A F3 F3A 130.0(17) . .
C1 F3 F3A 54.4(5) . .
F2 F1A C1 80.2(10) . .
F2 F1A F1 136.2(13) . .
C1 F1A F1 57.6(6) . .
F3 F2A C1 74.5(14) . .
F1 F3A C1 64.1(8) . .
F1 F3A F3 104.7(12) . .
C1 F3A F3 49.7(5) . .
O1 C2 C3 128.6(2) . .
O1 C2 C1 113.8(2) . .
C3 C2 C1 117.6(2) . .
C4 C3 C2 122.6(2) . .
O2 C4 C3 129.0(2) . .
O2 C4 C5 113.94(19) . .
C3 C4 C5 117.08(19) . .
F4A C5 F5A 116.6(8) . .
F4A C5 F6 110.8(9) . .
F5A C5 F6 89.0(7) . .
F4A C5 F5 106.4(7) . .
F5A C5 F5 13.9(8) . .
F6 C5 F5 101.9(6) . .
F4A C5 F4 16.3(9) . .
F5A C5 F4 109.3(7) . .
F6 C5 F4 126.6(7) . .
F5 C5 F4 97.1(5) . .
F4A C5 F6A 87.5(8) . .
F5A C5 F6A 108.2(7) . .
F6 C5 F6A 25.1(8) . .
F5 C5 F6A 118.9(6) . .
F4 C5 F6A 103.8(5) . .
F4A C5 C4 115.6(5) . .
F5A C5 C4 113.5(5) . .
F6 C5 C4 107.8(4) . .
F5 C5 C4 113.4(4) . .
F4 C5 C4 109.3(4) . .
F6A C5 C4 112.3(5) . .
C4 O2 Cu1 123.92(13) . .
O4 Cu2 O4 180.0 5_575 .
O4 Cu2 O3 91.40(7) 5_575 .
O4 Cu2 O3 88.61(7) . .
O4 Cu2 O3 88.61(7) 5_575 5_575
O4 Cu2 O3 91.39(7) . 5_575
O3 Cu2 O3 180.0 . 5_575
O4 Cu2 O01 93.22(6) 5_575 5_575
O4 Cu2 O01 86.78(6) . 5_575
O3 Cu2 O01 81.72(6) . 5_575
O3 Cu2 O01 98.28(6) 5_575 5_575
O4 Cu2 O01 86.78(6) 5_575 .
O4 Cu2 O01 93.21(6) . .
O3 Cu2 O01 98.28(6) . .
O3 Cu2 O01 81.72(6) 5_575 .
O01 Cu2 O01 180.0 5_575 .
C7 O3 Cu2 124.18(18) . .
F7A C6 F9A 112.4(14) . .
F7A C6 F8A 93.5(12) . .
F9A C6 F8A 98.9(14) . .
F7A C6 F9 106.3(15) . .
F9A C6 F9 14(2) . .
F8A C6 F9 111.8(13) . .
F7A C6 F8 109.9(12) . .
F9A C6 F8 96.2(17) . .
F8A C6 F8 17.1(11) . .
F9 C6 F8 109.7(15) . .
F7A C6 F7 12.4(16) . .
F9A C6 F7 111.5(14) . .
F8A C6 F7 105.7(9) . .
F9 C6 F7 102.9(14) . .
F8 C6 F7 121.9(10) . .
F7A C6 C7 117.3(9) . .
F9A C6 C7 113.1(10) . .
F8A C6 C7 119.0(7) . .
F9 C6 C7 107.9(10) . .
F8 C6 C7 105.5(8) . .
F7 C6 C7 108.3(7) . .
O3 C7 C8 127.8(3) . .
O3 C7 C6 112.7(3) . .
C8 C7 C6 119.4(3) . .
C7 C8 C9 122.8(3) . .
O4 C9 C8 128.3(3) . .
O4 C9 C10 113.1(3) . .
C8 C9 C10 118.6(3) . .
F11A C10 F11 50.1(6) . .
F11A C10 F12A 116.9(9) . .
F11 C10 F12A 120.3(7) . .
F11A C10 F10 126.1(9) . .
F11 C10 F10 118.3(7) . .
F12A C10 F10 12.1(13) . .
F11A C10 F12 51.0(7) . .
F11 C10 F12 100.1(7) . .
F12A C10 F12 85.5(8) . .
F10 C10 F12 97.6(7) . .
F11A C10 C9 117.0(5) . .
F11 C10 C9 118.2(4) . .
F12A C10 C9 117.2(7) . .
F10 C10 C9 112.9(7) . .
F12 C10 C9 105.2(4) . .
F11A C10 F10A 102.8(8) . .
F11 C10 F10A 52.9(5) . .
F12A C10 F10A 96.2(7) . .
F10 C10 F10A 86.2(7) . .
F12 C10 F10A 149.4(5) . .
C9 C10 F10A 101.1(4) . .
F11A F11 C10 63.0(6) . .
F11A F11 F10A 140.1(11) . .
C10 F11 F10A 77.5(7) . .
F11A F12 C10 48.9(5) . .
F11 F10A C10 49.6(4) . .
F11 F11A C10 67.0(9) . .
F11 F11A F12 144.6(12) . .
C10 F11A F12 80.1(8) . .
C9 O4 Cu2 126.76(17) . .
N1 O01 Cu2 125.14(13) . .
O01 N1 C03 124.70(17) . .
O01 N1 C01 121.80(18) . .
C03 N1 C01 112.01(18) . .
N1 C01 C02 99.66(17) . .
N1 C01 C011 105.8(2) . .
C02 C01 C011 113.8(2) . .
N1 C01 C012 110.4(2) . .
C02 C01 C012 115.6(2) . .
C011 C01 C012 110.5(3) . .
C022 C02 C01 115.5(2) . .
C022 C02 C021 110.7(2) . .
C01 C02 C021 113.8(2) . .
C022 C02 N2 110.1(2) . .
C01 C02 N2 99.77(16) . .
C021 C02 N2 105.9(2) . .
O02 N2 C03 125.4(2) . .
O02 N2 C02 122.47(18) . .
C03 N2 C02 111.60(19) . .
N2 C03 N1 108.22(19) . .
N2 C03 C04 125.3(2) . .
N1 C03 C04 126.42(19) . .
C06 C04 C05 104.29(19) . .
C06 C04 C03 127.0(2) . .
C05 C04 C03 128.66(19) . .
N3 C05 C04 111.84(19) . .
C05 N3 N4 104.59(18) . .
C05 N3 Cu1 122.53(15) . .
N4 N3 Cu1 132.87(13) . .
N3 N4 C06 112.05(18) . .
N3 N4 C041 121.4(2) . .
C06 N4 C041 126.5(2) . .
N4 C041 C042 112.5(3) . .
N4 C06 C04 107.2(2) . .

loop_
_geom_bond_atom_site_label_1
_geom_bond_atom_site_label_2
_geom_bond_distance
_geom_bond_site_symmetry_2
Cu1 O2 1.9772(13) 7_565
Cu1 O2 1.9773(13) .
Cu1 N3 2.3062(19) .
Cu1 N3 2.3063(19) 7_565
Cu1 O1 2.0245(17) .
Cu1 O1 2.0245(17) 7_565
O1 C2 1.248(3) .
C1 F1A 1.208(8) .
C1 F1 1.249(7) .
C1 F3 1.257(8) .
C1 F2A 1.277(9) .
C1 F3A 1.341(9) .
C1 F2 1.342(8) .
C1 C2 1.532(4) .
F1 F3A 0.907(13) .
F1 F1A 1.368(15) .
F2 F1A 0.825(19) .
F3 F2A 0.60(2) .
F3 F3A 1.600(17) .
C2 C3 1.378(3) .
C3 C4 1.381(3) .
C4 O2 1.248(2) .
C4 C5 1.530(3) .
C5 F4A 1.205(11) .
C5 F5A 1.262(9) .
C5 F6 1.341(11) .
C5 F5 1.326(8) .
C5 F4 1.367(8) .
C5 F6A 1.293(10) .
Cu2 O4 1.9690(16) 5_575
Cu2 O4 1.9691(16) .
Cu2 O3 2.0727(18) .
Cu2 O3 2.0727(18) 5_575
Cu2 O01 2.1753(17) 5_575
Cu2 O01 2.1753(17) .
O3 C7 1.248(3) .
C6 F7A 1.215(16) .
C6 F9A 1.27(2) .
C6 F8A 1.320(18) .
C6 F9 1.36(2) .
C6 F8 1.35(2) .
C6 F7 1.397(15) .
C6 C7 1.529(5) .
C7 C8 1.368(4) .
C8 C9 1.380(4) .
C9 O4 1.247(3) .
C9 C10 1.520(4) .
C10 F11A 1.162(9) .
C10 F11 1.201(7) .
C10 F12A 1.265(10) .
C10 F10 1.300(9) .
C10 F12 1.520(8) .
C10 F10A 1.539(8) .
F11 F11A 1.000(12) .
F11 F10A 1.256(10) .
F12 F11A 1.199(12) .
O01 N1 1.301(2) .
N1 C03 1.329(3) .
N1 C01 1.498(3) .
C01 C02 1.550(3) .
C01 C011 1.522(4) .
C01 C012 1.520(4) .
C02 C022 1.518(3) .
C02 C021 1.519(4) .
C02 N2 1.495(3) .
N2 O02 1.267(3) .
N2 C03 1.349(3) .
C03 C04 1.430(3) .
C04 C06 1.387(3) .
C04 C05 1.400(3) .
C05 N3 1.323(3) .
N3 N4 1.367(3) .
N4 C06 1.331(3) .
N4 C041 1.468(3) .
C041 C042 1.469(5) .
